data_8106542
loop_
_publ_author_name
'Morales, Glauco'
'Paredes, Adri\'an'
'Brito, Iv\'an'
'C\'ardenas, Alejandro'

_publ_section_title
;
 Crystal structure of 1\a,11-dihydroxyeremophil-9-en-8-one, C15H24O3
;
_journal_issue 3
_journal_name_full 'Zeitschrift f\"ur Kristallographie - New Crystal Structures'
_journal_page_first 379
_journal_page_last 381
_journal_paper_doi 10.1515/ncrs-2016-0275
_journal_volume 232
_journal_year 2017
_chemical_absolute_configuration unk
_chemical_formula_moiety 'C15 H24 O3'
_chemical_formula_sum 'C15 H24 O3'
_chemical_formula_weight 252.34
_space_group_crystal_system orthorhombic
_space_group_IT_number 19
_space_group_name_Hall 'P 2ac 2ab'
_space_group_name_H-M_alt 'P 21 21 21'
_atom_sites_solution_hydrogens geom
_cell_angle_alpha 90
_cell_angle_beta 90
_cell_angle_gamma 90
_cell_formula_units_Z 4
_cell_length_a 7.5352(2)
_cell_length_b 10.6639(3)
_cell_length_c 17.5406(5)
_cell_measurement_reflns_used 3296
_cell_measurement_temperature 293(2)
_cell_measurement_theta_max 58.868
_cell_measurement_theta_min 4.853
_cell_volume 1409.47(7)
_computing_cell_refinement 'APEX2 (Bruker, 2007)'
_computing_data_collection 'APEX2 (Bruker, 2007)'
_computing_data_reduction 'APEX2 (Bruker, 2007)'
_computing_molecular_graphics 'Olex2 (Dolomanov et al., 2009)'
_computing_publication_material 'PLATON (Spek, 2009)'
_computing_structure_refinement 'SHELXL-2013 (Sheldrick, 2013)'
_computing_structure_solution 'ShelXT (Sheldrick, 2013)'
_diffrn_ambient_temperature 293(2)
_diffrn_measured_fraction_theta_full 1.000
_diffrn_measured_fraction_theta_max 1.000
_diffrn_measurement_device_type 'Bruker AXS D8-Venture,Triumph- \m-Cu'
_diffrn_measurement_method '\f and \w'
_diffrn_radiation_type CuK\a
_diffrn_radiation_wavelength 1.54178
_diffrn_reflns_av_R_equivalents 0.0392
_diffrn_reflns_av_unetI/netI 0.0368
_diffrn_reflns_Laue_measured_fraction_full 1.000
_diffrn_reflns_Laue_measured_fraction_max 1.000
_diffrn_reflns_limit_h_max 8
_diffrn_reflns_limit_h_min -8
_diffrn_reflns_limit_k_max 11
_diffrn_reflns_limit_k_min -9
_diffrn_reflns_limit_l_max 19
_diffrn_reflns_limit_l_min -13
_diffrn_reflns_number 7847
_diffrn_reflns_point_group_measured_fraction_full 0.998
_diffrn_reflns_point_group_measured_fraction_max 0.998
_diffrn_reflns_theta_full 58.868
_diffrn_reflns_theta_max 58.868
_diffrn_reflns_theta_min 4.853
_exptl_absorpt_coefficient_mu 0.646
_exptl_absorpt_correction_type none
_exptl_crystal_colour colorless
_exptl_crystal_density_diffrn 1.189
_exptl_crystal_description needle
_exptl_crystal_F_000 552
_exptl_crystal_size_max 0.20
_exptl_crystal_size_mid 0.10
_exptl_crystal_size_min 0.10
_refine_diff_density_max 0.166
_refine_diff_density_min -0.133
_refine_diff_density_rms 0.038
_refine_ls_abs_structure_details
;
 Flack x determined using 743 quotients [(I+)-(I-)]/[(I+)+(I-)]
 (Parsons and Flack (2004), Acta Cryst. A60, s61).
;
_refine_ls_abs_structure_Flack 0.18(12)
_refine_ls_extinction_coef 0.0086(11)
_refine_ls_extinction_expression Fc^*^=kFc[1+0.001xFc^2^\l^3^/sin(2\q)]^-1/4^
_refine_ls_extinction_method SHELXL
_refine_ls_goodness_of_fit_ref 1.051
_refine_ls_hydrogen_treatment constr
_refine_ls_matrix_type full
_refine_ls_number_parameters 170
_refine_ls_number_reflns 2025
_refine_ls_number_restraints 0
_refine_ls_restrained_S_all 1.051
_refine_ls_R_factor_all 0.0344
_refine_ls_R_factor_gt 0.0315
_refine_ls_shift/su_max 0.000
_refine_ls_shift/su_mean 0.000
_refine_ls_structure_factor_coef Fsqd
_refine_ls_weighting_details 'w=1/[\s^2^(Fo^2^)+(0.0447P)^2^+0.1351P] where P=(Fo^2^+2Fc^2^)/3'
_refine_ls_weighting_scheme calc
_refine_ls_wR_factor_gt 0.0816
_refine_ls_wR_factor_ref 0.0838
_reflns_Friedel_coverage 0.690
_reflns_Friedel_fraction_full 0.995
_reflns_Friedel_fraction_max 0.995
_reflns_number_gt 1886
_reflns_number_total 2025
_reflns_threshold_expression 'I > 2\s(I)'
_cod_data_source_file suppl_ncrs-2016-0275_suppl.cif
_cod_data_source_block shelx
_cod_database_code 8106542
_shelx_space_group_comment
;
The symmetry employed for this shelxl refinement is uniquely defined
by the following loop, which should always be used as a source of
symmetry information in preference to the above space-group names.
They are only intended as comments.
;
_shelxl_version_number 2013-4
_publcif_info_exptl_table_max_cols 4
_publcif_info_exptl_table_use_headnotes n

loop_
_space_group_symop_operation_xyz
'x, y, z'
'-x+1/2, -y, z+1/2'
'-x, y+1/2, -z+1/2'
'x+1/2, -y+1/2, -z'

loop_
_atom_site_label
_atom_site_type_symbol
_atom_site_fract_x
_atom_site_fract_y
_atom_site_fract_z
_atom_site_U_iso_or_equiv
_atom_site_adp_type
_atom_site_occupancy
_atom_site_site_symmetry_order
_atom_site_calc_flag
_atom_site_refinement_flags_posn
_atom_site_refinement_flags_adp
_atom_site_refinement_flags_occupancy
_atom_site_disorder_assembly
_atom_site_disorder_group
O1 O 1.0124(2) 0.4721(2) 0.51747(11) 0.0617(5) Uani 1 1 d . . . . .
O2 O 1.1296(2) 0.1353(2) 0.70294(12) 0.0664(6) Uani 1 1 d . . . . .
H2 H 1.1450 0.1023 0.6612 0.100 Uiso 1 1 calc R U . . .
O3 O 0.7241(2) 0.51248(18) 0.42609(9) 0.0544(5) Uani 1 1 d . . . . .
H3 H 0.8324 0.5146 0.4304 0.082 Uiso 1 1 calc R U . . .
C1 C 0.9464(3) 0.1587(3) 0.71381(15) 0.0526(6) Uani 1 1 d . . . . .
H1 H 0.8813 0.0818 0.7012 0.063 Uiso 1 1 calc R U . . .
C2 C 0.9148(4) 0.1877(3) 0.79778(16) 0.0644(8) Uani 1 1 d . . . . .
H2A H 0.9525 0.1170 0.8286 0.077 Uiso 1 1 calc R U . . .
H2B H 0.9847 0.2601 0.8125 0.077 Uiso 1 1 calc R U . . .
C3 C 0.7196(4) 0.2140(3) 0.81210(14) 0.0566(7) Uani 1 1 d . . . . .
H3A H 0.7035 0.2366 0.8652 0.068 Uiso 1 1 calc R U . . .
H3B H 0.6521 0.1381 0.8027 0.068 Uiso 1 1 calc R U . . .
C4 C 0.6468(3) 0.3187(2) 0.76214(13) 0.0454(6) Uani 1 1 d . . . . .
H4 H 0.7118 0.3951 0.7758 0.055 Uiso 1 1 calc R U . . .
C5 C 0.6796(3) 0.2957(2) 0.67557(13) 0.0392(5) Uani 1 1 d . . . . .
C6 C 0.6351(3) 0.4167(2) 0.63188(14) 0.0432(6) Uani 1 1 d . . . . .
H6 H 0.5071 0.4252 0.6288 0.052 Uiso 1 1 calc R U . . .
H10B H 0.6801 0.4879 0.6604 0.052 Uiso 1 1 calc R U . . .
C7 C 0.7114(3) 0.4207(2) 0.55191(13) 0.0401(5) Uani 1 1 d . . . . .
H7 H 0.6741 0.3425 0.5273 0.048 Uiso 1 1 calc R U . . .
C8 C 0.9108(3) 0.4129(2) 0.55891(13) 0.0441(6) Uani 1 1 d . . . . .
C9 C 0.9774(3) 0.3234(2) 0.61459(14) 0.0475(6) Uani 1 1 d . . . . .
H9 H 1.0987 0.3072 0.6153 0.057 Uiso 1 1 calc R U . . .
C10 C 0.8747(3) 0.2633(2) 0.66470(13) 0.0420(6) Uani 1 1 d . . . . .
C11 C 0.6434(3) 0.5275(2) 0.50028(13) 0.0434(6) Uani 1 1 d . . . . .
C12 C 0.4457(4) 0.5153(3) 0.48604(16) 0.0584(7) Uani 1 1 d . . . . .
H12B H 0.4099 0.5752 0.4482 0.088 Uiso 1 1 calc R U . . .
H12A H 0.3824 0.5310 0.5326 0.088 Uiso 1 1 calc R U . . .
H12C H 0.4196 0.4322 0.4684 0.088 Uiso 1 1 calc R U . . .
C13 C 0.6876(4) 0.6567(2) 0.53158(16) 0.0597(7) Uani 1 1 d . . . . .
H13A H 0.8141 0.6658 0.5352 0.090 Uiso 1 1 calc R U . . .
H13B H 0.6357 0.6661 0.5812 0.090 Uiso 1 1 calc R U . . .
H13C H 0.6410 0.7197 0.4980 0.090 Uiso 1 1 calc R U . . .
C14 C 0.5647(3) 0.1874(2) 0.64524(14) 0.0488(6) Uani 1 1 d . . . . .
H14A H 0.6002 0.1673 0.5941 0.073 Uiso 1 1 calc R U . . .
H14B H 0.4422 0.2121 0.6455 0.073 Uiso 1 1 calc R U . . .
H14C H 0.5800 0.1151 0.6772 0.073 Uiso 1 1 calc R U . . .
C15 C 0.4520(4) 0.3426(3) 0.78074(16) 0.0575(7) Uani 1 1 d . . . . .
H15A H 0.4063 0.4063 0.7474 0.086 Uiso 1 1 calc R U . . .
H15C H 0.4415 0.3699 0.8327 0.086 Uiso 1 1 calc R U . . .
H15B H 0.3857 0.2666 0.7738 0.086 Uiso 1 1 calc R U . . .

loop_
_atom_site_aniso_label
_atom_site_aniso_U_11
_atom_site_aniso_U_22
_atom_site_aniso_U_33
_atom_site_aniso_U_23
_atom_site_aniso_U_13
_atom_site_aniso_U_12
O1 0.0436(10) 0.0808(13) 0.0607(11) 0.0040(10) 0.0157(9) -0.0102(9)
O2 0.0537(11) 0.0734(13) 0.0720(13) -0.0095(11) -0.0166(10) 0.0169(10)
O3 0.0553(11) 0.0658(11) 0.0421(9) 0.0017(8) 0.0090(8) -0.0009(9)
C1 0.0473(14) 0.0519(15) 0.0585(15) -0.0025(12) -0.0096(12) 0.0044(12)
C2 0.070(2) 0.0691(18) 0.0537(16) 0.0040(14) -0.0111(14) 0.0028(15)
C3 0.0699(18) 0.0562(16) 0.0436(14) 0.0027(12) 0.0001(13) -0.0050(14)
C4 0.0538(14) 0.0391(13) 0.0435(13) -0.0049(10) 0.0041(11) -0.0089(11)
C5 0.0385(13) 0.0364(12) 0.0427(12) -0.0030(10) 0.0011(10) -0.0049(10)
C6 0.0371(12) 0.0441(13) 0.0483(13) -0.0003(11) 0.0071(10) 0.0001(11)
C7 0.0355(11) 0.0400(12) 0.0448(12) -0.0045(10) 0.0059(10) -0.0028(10)
C8 0.0375(12) 0.0509(14) 0.0438(13) -0.0096(12) 0.0082(11) -0.0039(11)
C9 0.0329(12) 0.0559(15) 0.0537(14) -0.0056(12) 0.0000(11) 0.0026(11)
C10 0.0414(13) 0.0412(12) 0.0435(13) -0.0103(10) -0.0050(10) -0.0028(11)
C11 0.0424(13) 0.0459(13) 0.0419(12) -0.0004(11) 0.0072(10) -0.0008(11)
C12 0.0474(15) 0.0661(17) 0.0617(16) 0.0067(14) -0.0005(13) 0.0066(13)
C13 0.0722(19) 0.0465(15) 0.0603(15) -0.0005(13) 0.0123(14) -0.0041(14)
C14 0.0477(14) 0.0481(14) 0.0507(14) -0.0078(11) -0.0017(11) -0.0097(12)
C15 0.0671(17) 0.0546(15) 0.0509(14) -0.0007(12) 0.0206(13) -0.0006(14)

loop_
_atom_type_symbol
_atom_type_description
_atom_type_scat_dispersion_real
_atom_type_scat_dispersion_imag
_atom_type_scat_source
C C 0.0181 0.0091 'International Tables Vol C Tables 4.2.6.8 and 6.1.1.4'
H H 0.0000 0.0000 'International Tables Vol C Tables 4.2.6.8 and 6.1.1.4'
O O 0.0492 0.0322 'International Tables Vol C Tables 4.2.6.8 and 6.1.1.4'

loop_
_geom_angle_atom_site_label_1
_geom_angle_atom_site_label_2
_geom_angle_atom_site_label_3
_geom_angle
_geom_angle_site_symmetry_1
_geom_angle_site_symmetry_3
C1 O2 H2 109.5 . .
C11 O3 H3 109.5 . .
O2 C1 C10 113.7(2) . .
O2 C1 C2 108.6(2) . .
C10 C1 C2 110.2(2) . .
O2 C1 H1 108.1 . .
C10 C1 H1 108.1 . .
C2 C1 H1 108.1 . .
C3 C2 C1 110.4(2) . .
C3 C2 H2A 109.6 . .
C1 C2 H2A 109.6 . .
C3 C2 H2B 109.6 . .
C1 C2 H2B 109.6 . .
H2A C2 H2B 108.1 . .
C2 C3 C4 112.9(2) . .
C2 C3 H3A 109.0 . .
C4 C3 H3A 109.0 . .
C2 C3 H3B 109.0 . .
C4 C3 H3B 109.0 . .
H3A C3 H3B 107.8 . .
C3 C4 C15 110.2(2) . .
C3 C4 C5 112.9(2) . .
C15 C4 C5 112.8(2) . .
C3 C4 H4 106.8 . .
C15 C4 H4 106.8 . .
C5 C4 H4 106.8 . .
C10 C5 C6 109.81(19) . .
C10 C5 C14 109.25(19) . .
C6 C5 C14 109.58(19) . .
C10 C5 C4 108.11(19) . .
C6 C5 C4 108.59(18) . .
C14 C5 C4 111.48(19) . .
C7 C6 C5 113.67(19) . .
C7 C6 H6 108.8 . .
C5 C6 H6 108.8 . .
C7 C6 H10B 108.8 . .
C5 C6 H10B 108.8 . .
H6 C6 H10B 107.7 . .
C8 C7 C6 107.50(19) . .
C8 C7 C11 114.78(19) . .
C6 C7 C11 115.95(19) . .
C8 C7 H7 105.9 . .
C6 C7 H7 105.9 . .
C11 C7 H7 105.9 . .
O1 C8 C9 121.2(2) . .
O1 C8 C7 122.9(2) . .
C9 C8 C7 115.7(2) . .
C10 C9 C8 123.8(2) . .
C10 C9 H9 118.1 . .
C8 C9 H9 118.1 . .
C9 C10 C1 121.6(2) . .
C9 C10 C5 122.2(2) . .
C1 C10 C5 116.2(2) . .
O3 C11 C12 104.8(2) . .
O3 C11 C13 109.5(2) . .
C12 C11 C13 110.6(2) . .
O3 C11 C7 107.90(18) . .
C12 C11 C7 111.1(2) . .
C13 C11 C7 112.6(2) . .
C11 C12 H12B 109.5 . .
C11 C12 H12A 109.5 . .
H12B C12 H12A 109.5 . .
C11 C12 H12C 109.5 . .
H12B C12 H12C 109.5 . .
H12A C12 H12C 109.5 . .
C11 C13 H13A 109.5 . .
C11 C13 H13B 109.5 . .
H13A C13 H13B 109.5 . .
C11 C13 H13C 109.5 . .
H13A C13 H13C 109.5 . .
H13B C13 H13C 109.5 . .
C5 C14 H14A 109.5 . .
C5 C14 H14B 109.5 . .
H14A C14 H14B 109.5 . .
C5 C14 H14C 109.5 . .
H14A C14 H14C 109.5 . .
H14B C14 H14C 109.5 . .
C4 C15 H15A 109.5 . .
C4 C15 H15C 109.5 . .
H15A C15 H15C 109.5 . .
C4 C15 H15B 109.5 . .
H15A C15 H15B 109.5 . .
H15C C15 H15B 109.5 . .

loop_
_geom_bond_atom_site_label_1
_geom_bond_atom_site_label_2
_geom_bond_distance
_geom_bond_site_symmetry_2
O1 C8 1.230(3) .
O2 C1 1.416(3) .
O2 H2 0.8200 .
O3 C11 1.445(3) .
O3 H3 0.8200 .
C1 C10 1.510(4) .
C1 C2 1.524(4) .
C1 H1 0.9800 .
C2 C3 1.518(4) .
C2 H2A 0.9700 .
C2 H2B 0.9700 .
C3 C4 1.522(4) .
C3 H3A 0.9700 .
C3 H3B 0.9700 .
C4 C15 1.525(4) .
C4 C5 1.558(3) .
C4 H4 0.9800 .
C5 C10 1.522(3) .
C5 C6 1.538(3) .
C5 C14 1.539(3) .
C6 C7 1.517(3) .
C6 H6 0.9700 .
C6 H10B 0.9700 .
C7 C8 1.510(3) .
C7 C11 1.542(3) .
C7 H7 0.9800 .
C8 C9 1.455(4) .
C9 C10 1.335(3) .
C9 H9 0.9300 .
C11 C12 1.516(4) .
C11 C13 1.520(4) .
C12 H12B 0.9600 .
C12 H12A 0.9600 .
C12 H12C 0.9600 .
C13 H13A 0.9600 .
C13 H13B 0.9600 .
C13 H13C 0.9600 .
C14 H14A 0.9600 .
C14 H14B 0.9600 .
C14 H14C 0.9600 .
C15 H15A 0.9600 .
C15 H15C 0.9600 .
C15 H15B 0.9600 .

loop_
_geom_torsion_atom_site_label_1
_geom_torsion_atom_site_label_2
_geom_torsion_atom_site_label_3
_geom_torsion_atom_site_label_4
_geom_torsion
_geom_torsion_site_symmetry_1
_geom_torsion_site_symmetry_2
_geom_torsion_site_symmetry_3
_geom_torsion_site_symmetry_4
O2 C1 C2 C3 179.8(2) . . . .
C10 C1 C2 C3 54.6(3) . . . .
C1 C2 C3 C4 -55.7(3) . . . .
C2 C3 C4 C15 -178.6(2) . . . .
C2 C3 C4 C5 54.3(3) . . . .
C3 C4 C5 C10 -50.0(3) . . . .
C15 C4 C5 C10 -175.7(2) . . . .
C3 C4 C5 C6 -169.1(2) . . . .
C15 C4 C5 C6 65.2(3) . . . .
C3 C4 C5 C14 70.1(3) . . . .
C15 C4 C5 C14 -55.6(3) . . . .
C10 C5 C6 C7 44.8(3) . . . .
C14 C5 C6 C7 -75.2(2) . . . .
C4 C5 C6 C7 162.78(19) . . . .
C5 C6 C7 C8 -60.9(3) . . . .
C5 C6 C7 C11 169.13(19) . . . .
C6 C7 C8 O1 -142.3(2) . . . .
C11 C7 C8 O1 -11.7(3) . . . .
C6 C7 C8 C9 41.9(3) . . . .
C11 C7 C8 C9 172.55(19) . . . .
O1 C8 C9 C10 175.0(2) . . . .
C7 C8 C9 C10 -9.1(3) . . . .
C8 C9 C10 C1 171.5(2) . . . .
C8 C9 C10 C5 -8.4(4) . . . .
O2 C1 C10 C9 2.0(3) . . . .
C2 C1 C10 C9 124.1(3) . . . .
O2 C1 C10 C5 -178.2(2) . . . .
C2 C1 C10 C5 -56.0(3) . . . .
C6 C5 C10 C9 -9.4(3) . . . .
C14 C5 C10 C9 110.8(3) . . . .
C4 C5 C10 C9 -127.7(2) . . . .
C6 C5 C10 C1 170.71(19) . . . .
C14 C5 C10 C1 -69.1(3) . . . .
C4 C5 C10 C1 52.4(2) . . . .
C8 C7 C11 O3 56.2(3) . . . .
C6 C7 C11 O3 -177.39(19) . . . .
C8 C7 C11 C12 170.6(2) . . . .
C6 C7 C11 C12 -63.0(3) . . . .
C8 C7 C11 C13 -64.7(3) . . . .
C6 C7 C11 C13 61.7(3) . . . .

loop_
_publcif_info_datablock.id
_publcif_info_datablock.publ_exptl
_publcif_info_datablock.publ_geom
_publcif_info_datablock.structure
{f6a1efc9-f00e-4a26-b316-8bb5546d17b2} y y y

loop_
_publcif_info_exptl_table_extra_item
sin_theta_over_lambda_max

loop_
_publcif_info_tables.block_id
_publcif_info_tables.reference_item
{f6a1efc9-f00e-4a26-b316-8bb5546d17b2} '_publcif_info_datablock.publ_exptl'

loop_
_publcif_info_cif.paper_type
EE
